data_4075247
loop_
_publ_author_name
'Cabeza, Javier A.'
'del R\'io, Ignacio'
'Garc\'ia-\'Alvarez, Pablo'
'Miguel, Daniel'

_publ_section_title
;
 Reactivity of Arenes, Cycloheptatriene, and Dicyclopentadiene with a
 Basal Edge-Bridged Square Pyramidal Hexaruthenium Dihydride
;
_journal_issue 10
_journal_name_full Organometallics
_journal_page_first 2683
_journal_paper_doi 10.1021/om060153g
_journal_volume 25
_journal_year 2006
_chemical_formula_moiety 'C25 H12 N2 O14 Ru6'
_chemical_formula_sum 'C25 H12 N2 O14 Ru6'
_chemical_formula_weight 1170.79
_chemical_name_systematic
;
  ?
;
_space_group_IT_number 14
_symmetry_cell_setting monoclinic
_symmetry_space_group_name_Hall '-P 2ybc'
_symmetry_space_group_name_H-M 'P 1 21/c 1'
_atom_sites_solution_hydrogens geom
_atom_sites_solution_primary direct
_atom_sites_solution_secondary difmap
_audit_creation_method SHELXL-97
_cell_angle_alpha 90.00
_cell_angle_beta 115.848(4)
_cell_angle_gamma 90.00
_cell_formula_units_Z 4
_cell_length_a 10.377(3)
_cell_length_b 30.051(8)
_cell_length_c 10.964(3)
_cell_measurement_temperature 299(2)
_cell_volume 3076.9(15)
_computing_cell_refinement 'Bruker SMART'
_computing_data_collection 'Bruker SMART'
_computing_data_reduction 'Bruker SHELXTL'
_computing_molecular_graphics 'Bruker SHELXTL'
_computing_publication_material 'Bruker SHELXTL'
_computing_structure_refinement 'Bruker SHELXTL'
_computing_structure_solution 'Bruker SHELXTL'
_diffrn_ambient_temperature 299(2)
_diffrn_measured_fraction_theta_full 0.994
_diffrn_measured_fraction_theta_max 0.994
_diffrn_measurement_device_type 'CCD area detector'
_diffrn_measurement_method 'phi and omega scans'
_diffrn_radiation_monochromator graphite
_diffrn_radiation_source 'fine-focus sealed tube'
_diffrn_radiation_type MoK\a
_diffrn_radiation_wavelength 0.71073
_diffrn_reflns_av_R_equivalents 0.0327
_diffrn_reflns_av_sigmaI/netI 0.0295
_diffrn_reflns_limit_h_max 11
_diffrn_reflns_limit_h_min -8
_diffrn_reflns_limit_k_max 30
_diffrn_reflns_limit_k_min -33
_diffrn_reflns_limit_l_max 12
_diffrn_reflns_limit_l_min -11
_diffrn_reflns_number 13685
_diffrn_reflns_theta_full 23.28
_diffrn_reflns_theta_max 23.28
_diffrn_reflns_theta_min 1.36
_exptl_absorpt_coefficient_mu 2.942
_exptl_absorpt_correction_T_max 0.815
_exptl_absorpt_correction_T_min 0.735
_exptl_absorpt_correction_type multi-scan
_exptl_absorpt_process_details SADABS
_exptl_crystal_colour BLACK
_exptl_crystal_density_diffrn 2.527
_exptl_crystal_density_method 'not measured'
_exptl_crystal_description PRISM
_exptl_crystal_F_000 2208
_exptl_crystal_size_max 0.21
_exptl_crystal_size_mid 0.09
_exptl_crystal_size_min 0.07
_refine_diff_density_max 0.510
_refine_diff_density_min -0.616
_refine_diff_density_rms 0.108
_refine_ls_extinction_method none
_refine_ls_goodness_of_fit_ref 1.078
_refine_ls_hydrogen_treatment mixed
_refine_ls_matrix_type full
_refine_ls_number_parameters 429
_refine_ls_number_reflns 4411
_refine_ls_number_restraints 0
_refine_ls_restrained_S_all 1.078
_refine_ls_R_factor_all 0.0325
_refine_ls_R_factor_gt 0.0251
_refine_ls_shift/su_max 0.002
_refine_ls_shift/su_mean 0.000
_refine_ls_structure_factor_coef Fsqd
_refine_ls_weighting_details 'calc w=1/[\s^2^(Fo^2^)+(0.0213P)^2^+4.3877P] where P=(Fo^2^+2Fc^2^)/3'
_refine_ls_weighting_scheme calc
_refine_ls_wR_factor_gt 0.0515
_refine_ls_wR_factor_ref 0.0551
_reflns_number_gt 3821
_reflns_number_total 4411
_reflns_threshold_expression >2sigma(I)
_cod_data_source_file om060153gsi20060217_065308.cif
_cod_data_source_block 7_(pg87bnm)
_cod_depositor_comments
;
The following automatic conversions were performed:

'_exptl_absorpt_correction_type' value 'multi_scan' changed to
'multi-scan' according to
/home/saulius/struct/CIF-dictionaries/cif_core.dic dictionary named
'cif_core.dic' version 2.4.1 from 2010-06-29.

Automatic conversion script
Id: cif_fix_values 1715 2011-07-08 13:25:40Z adriana 
;
_cod_original_cell_volume 3077.2(14)
_cod_original_sg_symbol_H-M 'P 21/c'
_cod_database_code 4075247

loop_
_symmetry_equiv_pos_as_xyz
'x, y, z'
'-x, y+1/2, -z+1/2'
'-x, -y, -z'
'x, -y-1/2, z-1/2'

loop_
_atom_site_label
_atom_site_type_symbol
_atom_site_fract_x
_atom_site_fract_y
_atom_site_fract_z
_atom_site_U_iso_or_equiv
_atom_site_adp_type
_atom_site_occupancy
_atom_site_symmetry_multiplicity
_atom_site_calc_flag
_atom_site_refinement_flags
C1 C 0.2434(5) 0.92035(15) 0.6732(5) 0.0200(11) Uani 1 1 d .
C2 C 0.2365(5) 0.95306(17) 0.7599(5) 0.0298(13) Uani 1 1 d .
H2 H 0.3191 0.9610 0.8360 0.036 Uiso 1 1 calc R
C3 C 0.1109(6) 0.97350(17) 0.7352(5) 0.0329(13) Uani 1 1 d .
H3 H 0.1070 0.9951 0.7943 0.039 Uiso 1 1 calc R
C4 C -0.0106(6) 0.96194(17) 0.6216(6) 0.0338(13) Uani 1 1 d .
H4 H -0.0971 0.9758 0.6038 0.041 Uiso 1 1 calc R
C5 C -0.0048(5) 0.92999(17) 0.5340(5) 0.0278(12) Uani 1 1 d .
C6 C -0.1372(5) 0.91868(19) 0.4111(5) 0.0384(14) Uani 1 1 d .
H6A H -0.2177 0.9331 0.4154 0.058 Uiso 1 1 calc R
H6B H -0.1514 0.8870 0.4067 0.058 Uiso 1 1 calc R
H6C H -0.1283 0.9286 0.3319 0.058 Uiso 1 1 calc R
C11 C 0.8248(6) 0.8558(2) 0.6990(7) 0.0472(16) Uani 1 1 d .
H11 H 0.8351 0.8816 0.6494 0.057 Uiso 1 1 calc R
C12 C 0.8789(6) 0.8519(2) 0.8394(7) 0.0472(16) Uani 1 1 d .
H12 H 0.9327 0.8747 0.9060 0.057 Uiso 1 1 calc R
C13 C 0.8488(6) 0.8092(2) 0.8685(6) 0.0462(16) Uani 1 1 d .
H13 H 0.8789 0.7967 0.9594 0.055 Uiso 1 1 calc R
C14 C 0.7778(7) 0.7857(2) 0.7452(7) 0.0514(17) Uani 1 1 d .
H14 H 0.7507 0.7542 0.7356 0.062 Uiso 1 1 calc R
C15 C 0.7650(6) 0.8142(2) 0.6423(7) 0.0501(17) Uani 1 1 d .
H15 H 0.7252 0.8064 0.5459 0.060 Uiso 1 1 calc R
C100 C 0.5651(6) 0.8021(2) 0.8408(6) 0.0375(14) Uani 1 1 d .
C101 C 0.2142(6) 0.81421(17) 0.7297(6) 0.0334(13) Uani 1 1 d .
C102 C 0.3441(6) 0.7663(2) 0.6109(6) 0.0395(14) Uani 1 1 d .
C200 C 0.5744(5) 0.94111(18) 0.5806(5) 0.0284(12) Uani 1 1 d .
C201 C 0.2913(6) 0.93116(18) 0.4021(5) 0.0302(13) Uani 1 1 d .
C202 C 0.4774(6) 0.87148(18) 0.3958(5) 0.0335(13) Uani 1 1 d .
C301 C 0.0280(6) 0.8823(2) 0.2565(6) 0.0391(14) Uani 1 1 d .
C302 C 0.0093(6) 0.81839(19) 0.4394(5) 0.0358(14) Uani 1 1 d .
C303 C 0.2150(6) 0.8140(2) 0.3491(6) 0.0398(14) Uani 1 1 d .
C400 C 0.6114(6) 0.92874(18) 0.9748(6) 0.0333(13) Uani 1 1 d .
C401 C 0.3647(7) 0.8780(2) 0.9764(6) 0.0424(15) Uani 1 1 d .
C402 C 0.6240(6) 0.84609(19) 1.0701(6) 0.0386(14) Uani 1 1 d .
C501 C 0.5283(6) 0.9945(2) 0.7705(5) 0.0334(13) Uani 1 1 d .
C502 C 0.7712(6) 0.95024(18) 0.8427(6) 0.0354(14) Uani 1 1 d .
N1 N 0.3692(4) 0.89746(13) 0.6973(4) 0.0212(9) Uani 1 1 d .
N2 N 0.1213(4) 0.90883(13) 0.5593(4) 0.0221(9) Uani 1 1 d .
O100 O 0.5875(4) 0.76887(13) 0.9021(4) 0.0425(10) Uani 1 1 d .
O101 O 0.1315(5) 0.80679(16) 0.7680(4) 0.0549(12) Uani 1 1 d .
O102 O 0.3423(6) 0.73062(14) 0.5774(5) 0.0686(14) Uani 1 1 d .
O200 O 0.6267(4) 0.96201(13) 0.5257(4) 0.0407(10) Uani 1 1 d .
O201 O 0.2278(4) 0.95828(13) 0.3268(4) 0.0496(11) Uani 1 1 d .
O202 O 0.5176(5) 0.85973(16) 0.3200(5) 0.0627(13) Uani 1 1 d .
O301 O -0.0379(5) 0.89377(17) 0.1493(4) 0.0675(14) Uani 1 1 d .
O302 O -0.0704(5) 0.79416(15) 0.4475(4) 0.0591(13) Uani 1 1 d .
O303 O 0.2508(6) 0.78819(16) 0.2954(5) 0.0709(14) Uani 1 1 d .
O400 O 0.6693(5) 0.95069(14) 1.0712(4) 0.0509(11) Uani 1 1 d .
O401 O 0.2846(5) 0.88203(18) 1.0197(5) 0.0672(14) Uani 1 1 d .
O402 O 0.7011(5) 0.82994(15) 1.1690(4) 0.0603(13) Uani 1 1 d .
O501 O 0.5082(5) 1.03127(14) 0.7768(5) 0.0571(12) Uani 1 1 d .
O502 O 0.8878(5) 0.96137(15) 0.8897(5) 0.0572(12) Uani 1 1 d .
Ru1 Ru 0.35304(4) 0.825746(13) 0.66666(4) 0.02337(11) Uani 1 1 d .
Ru2 Ru 0.42063(4) 0.890432(13) 0.52774(4) 0.02202(11) Uani 1 1 d .
Ru3 Ru 0.14841(4) 0.857147(14) 0.43102(4) 0.02569(11) Uani 1 1 d .
Ru4 Ru 0.50338(4) 0.872276(14) 0.90643(4) 0.02555(11) Uani 1 1 d .
Ru5 Ru 0.57876(4) 0.933494(13) 0.76800(4) 0.02361(11) Uani 1 1 d .
Ru6 Ru 0.64269(4) 0.842237(13) 0.74703(4) 0.02557(11) Uani 1 1 d .
H100 H 0.494(5) 0.8359(15) 0.602(5) 0.025(13) Uiso 1 1 d .

loop_
_atom_site_aniso_label
_atom_site_aniso_U_11
_atom_site_aniso_U_22
_atom_site_aniso_U_33
_atom_site_aniso_U_23
_atom_site_aniso_U_13
_atom_site_aniso_U_12
C1 0.028(3) 0.018(3) 0.020(3) 0.003(2) 0.016(2) -0.002(2)
C2 0.027(3) 0.029(3) 0.030(3) -0.006(2) 0.009(2) -0.001(2)
C3 0.036(3) 0.029(3) 0.038(3) -0.012(3) 0.020(3) 0.001(2)
C4 0.027(3) 0.032(3) 0.044(3) 0.001(3) 0.018(3) 0.007(2)
C5 0.023(3) 0.029(3) 0.032(3) 0.005(2) 0.012(2) 0.005(2)
C6 0.025(3) 0.049(4) 0.034(3) -0.005(3) 0.006(3) 0.004(3)
C11 0.036(4) 0.060(4) 0.060(4) 0.011(4) 0.034(3) 0.014(3)
C12 0.025(3) 0.054(4) 0.056(4) -0.007(3) 0.011(3) 0.007(3)
C13 0.036(4) 0.053(4) 0.045(4) 0.014(3) 0.014(3) 0.022(3)
C14 0.046(4) 0.035(4) 0.070(5) -0.002(4) 0.022(4) 0.017(3)
C15 0.035(4) 0.066(5) 0.048(4) -0.012(4) 0.017(3) 0.017(3)
C100 0.044(4) 0.036(3) 0.032(3) 0.002(3) 0.016(3) 0.006(3)
C101 0.031(3) 0.029(3) 0.035(3) 0.003(3) 0.009(3) 0.002(2)
C102 0.053(4) 0.033(4) 0.037(3) 0.001(3) 0.024(3) 0.000(3)
C200 0.021(3) 0.030(3) 0.031(3) -0.005(2) 0.009(3) 0.001(2)
C201 0.027(3) 0.032(3) 0.027(3) -0.002(3) 0.008(3) -0.005(2)
C202 0.039(3) 0.035(3) 0.026(3) -0.002(3) 0.013(3) -0.001(3)
C301 0.030(3) 0.053(4) 0.033(4) -0.003(3) 0.012(3) -0.009(3)
C302 0.037(3) 0.033(3) 0.025(3) -0.006(3) 0.002(3) -0.004(3)
C303 0.048(4) 0.037(3) 0.039(4) -0.010(3) 0.022(3) -0.007(3)
C400 0.034(3) 0.037(3) 0.028(3) 0.000(3) 0.013(3) 0.001(3)
C401 0.045(4) 0.053(4) 0.026(3) 0.001(3) 0.013(3) -0.001(3)
C402 0.041(4) 0.040(3) 0.034(4) -0.003(3) 0.016(3) 0.002(3)
C501 0.037(3) 0.037(4) 0.034(3) -0.004(3) 0.022(3) -0.003(3)
C502 0.038(4) 0.034(3) 0.032(3) 0.006(3) 0.014(3) 0.000(3)
N1 0.027(2) 0.020(2) 0.018(2) -0.0021(17) 0.0112(19) -0.0039(17)
N2 0.021(2) 0.023(2) 0.021(2) 0.0031(18) 0.0078(19) -0.0012(17)
O100 0.047(3) 0.041(3) 0.039(2) 0.013(2) 0.018(2) 0.0057(19)
O101 0.042(3) 0.078(3) 0.058(3) 0.010(2) 0.033(2) -0.004(2)
O102 0.116(4) 0.025(3) 0.080(4) -0.011(2) 0.057(3) -0.006(2)
O200 0.042(2) 0.046(2) 0.039(2) 0.000(2) 0.022(2) -0.0152(19)
O201 0.046(3) 0.037(2) 0.052(3) 0.017(2) 0.009(2) 0.003(2)
O202 0.080(4) 0.075(3) 0.052(3) -0.004(3) 0.046(3) 0.009(3)
O301 0.060(3) 0.094(4) 0.032(3) 0.016(3) 0.004(2) 0.004(3)
O302 0.059(3) 0.055(3) 0.056(3) -0.004(2) 0.018(2) -0.028(2)
O303 0.101(4) 0.058(3) 0.070(3) -0.023(3) 0.053(3) -0.001(3)
O400 0.061(3) 0.059(3) 0.029(2) -0.016(2) 0.016(2) -0.018(2)
O401 0.057(3) 0.105(4) 0.057(3) 0.006(3) 0.042(3) 0.007(3)
O402 0.062(3) 0.064(3) 0.034(3) 0.015(2) 0.002(2) 0.010(2)
O501 0.085(4) 0.028(3) 0.069(3) -0.001(2) 0.044(3) 0.006(2)
O502 0.031(3) 0.069(3) 0.061(3) 0.004(2) 0.010(2) -0.015(2)
Ru1 0.0257(2) 0.0216(2) 0.0225(2) -0.00010(17) 0.01019(18) -0.00095(17)
Ru2 0.0230(2) 0.0234(2) 0.0191(2) -0.00041(17) 0.00862(18) -0.00015(17)
Ru3 0.0255(2) 0.0273(2) 0.0207(2) -0.00529(18) 0.00674(19) -0.00315(18)
Ru4 0.0265(2) 0.0302(2) 0.0184(2) 0.00056(18) 0.00834(18) -0.00003(18)
Ru5 0.0228(2) 0.0240(2) 0.0219(2) -0.00218(17) 0.00786(18) -0.00185(17)
Ru6 0.0239(2) 0.0268(2) 0.0249(2) 0.00145(18) 0.00952(19) 0.00418(17)

loop_
_atom_type_symbol
_atom_type_description
_atom_type_scat_dispersion_real
_atom_type_scat_dispersion_imag
_atom_type_scat_source
C C 0.0033 0.0016 'International Tables Vol C Tables 4.2.6.8 and 6.1.1.4'
H H 0.0000 0.0000 'International Tables Vol C Tables 4.2.6.8 and 6.1.1.4'
N N 0.0061 0.0033 'International Tables Vol C Tables 4.2.6.8 and 6.1.1.4'
O O 0.0106 0.0060 'International Tables Vol C Tables 4.2.6.8 and 6.1.1.4'
Ru Ru -1.2594 0.8363 'International Tables Vol C Tables 4.2.6.8 and 6.1.1.4'

loop_
_geom_angle_atom_site_label_1
_geom_angle_atom_site_label_2
_geom_angle_atom_site_label_3
_geom_angle
N2 C1 C2 119.7(4)
N2 C1 N1 117.5(4)
C2 C1 N1 122.8(4)
C3 C2 C1 121.0(5)
C3 C2 H2 119.5
C1 C2 H2 119.5
C2 C3 C4 119.2(5)
C2 C3 H3 120.4
C4 C3 H3 120.4
C3 C4 C5 120.4(5)
C3 C4 H4 119.8
C5 C4 H4 119.8
N2 C5 C4 120.7(5)
N2 C5 C6 120.2(5)
C4 C5 C6 119.2(5)
C5 C6 H6A 109.5
C5 C6 H6B 109.5
H6A C6 H6B 109.5
C5 C6 H6C 109.5
H6A C6 H6C 109.5
H6B C6 H6C 109.5
C12 C11 C15 107.4(6)
C12 C11 Ru6 72.3(4)
C15 C11 Ru6 71.6(4)
C12 C11 H11 126.2
C15 C11 H11 126.2
Ru6 C11 H11 126.2
C13 C12 C11 108.0(6)
C13 C12 Ru6 70.8(3)
C11 C12 Ru6 71.1(3)
C13 C12 H12 126.0
C11 C12 H12 126.0
Ru6 C12 H12 126.0
C12 C13 C14 108.5(6)
C12 C13 Ru6 72.7(3)
C14 C13 Ru6 71.5(3)
C12 C13 H13 125.7
C14 C13 H13 125.7
Ru6 C13 H13 125.7
C15 C14 C13 107.4(6)
C15 C14 Ru6 72.3(3)
C13 C14 Ru6 71.1(3)
C15 C14 H14 126.2
C13 C14 H14 126.2
Ru6 C14 H14 126.2
C14 C15 C11 108.8(6)
C14 C15 Ru6 71.5(4)
C11 C15 Ru6 71.1(3)
C14 C15 H15 125.6
C11 C15 H15 125.6
Ru6 C15 H15 125.6
O100 C100 Ru6 143.1(5)
O100 C100 Ru1 128.2(4)
Ru6 C100 Ru1 80.7(2)
O100 C100 Ru4 126.1(4)
Ru6 C100 Ru4 80.9(2)
Ru1 C100 Ru4 72.21(16)
O101 C101 Ru1 179.2(5)
O102 C102 Ru1 178.1(6)
O200 C200 Ru5 140.6(4)
O200 C200 Ru2 136.4(4)
Ru5 C200 Ru2 83.0(2)
O201 C201 Ru2 171.7(5)
O202 C202 Ru2 177.0(5)
O301 C301 Ru3 173.5(6)
O302 C302 Ru3 177.5(5)
O303 C303 Ru3 177.5(6)
O400 C400 Ru4 143.7(5)
O400 C400 Ru5 134.6(4)
Ru4 C400 Ru5 81.7(2)
O401 C401 Ru4 178.5(6)
O402 C402 Ru4 177.9(6)
O501 C501 Ru5 175.3(5)
O502 C502 Ru5 178.3(6)
C1 N1 Ru2 116.6(3)
C1 N1 Ru1 117.2(3)
Ru2 N1 Ru1 78.53(13)
C1 N1 Ru4 118.4(3)
Ru2 N1 Ru4 125.03(18)
Ru1 N1 Ru4 78.14(13)
C1 N1 Ru5 120.9(3)
Ru2 N1 Ru5 77.17(13)
Ru1 N1 Ru5 121.94(18)
Ru4 N1 Ru5 74.46(12)
C5 N2 C1 119.1(4)
C5 N2 Ru3 125.2(3)
C1 N2 Ru3 115.7(3)
C102 Ru1 C101 90.4(2)
C102 Ru1 N1 169.2(2)
C101 Ru1 N1 98.36(19)
C102 Ru1 C100 82.5(2)
C101 Ru1 C100 104.2(2)
N1 Ru1 C100 101.32(18)
C102 Ru1 Ru3 96.56(18)
C101 Ru1 Ru3 90.41(16)
N1 Ru1 Ru3 77.12(10)
C100 Ru1 Ru3 165.33(15)
C102 Ru1 Ru2 118.81(18)
C101 Ru1 Ru2 139.17(16)
N1 Ru1 Ru2 50.42(10)
C100 Ru1 Ru2 107.19(15)
Ru3 Ru1 Ru2 60.38(2)
C102 Ru1 Ru4 135.61(18)
C101 Ru1 Ru4 87.09(17)
N1 Ru1 Ru4 51.83(10)
C100 Ru1 Ru4 55.48(14)
Ru3 Ru1 Ru4 127.75(2)
Ru2 Ru1 Ru4 89.70(3)
C102 Ru1 Ru6 99.55(19)
C101 Ru1 Ru6 144.14(16)
N1 Ru1 Ru6 77.00(10)
C100 Ru1 Ru6 44.34(15)
Ru3 Ru1 Ru6 122.07(2)
Ru2 Ru1 Ru6 63.083(16)
Ru4 Ru1 Ru6 61.808(16)
C102 Ru1 H100 88.2(14)
C101 Ru1 H100 178.6(13)
N1 Ru1 H100 83.1(13)
C100 Ru1 H100 75.4(14)
Ru3 Ru1 H100 90.0(13)
Ru2 Ru1 H100 42.1(13)
Ru4 Ru1 H100 93.8(14)
Ru6 Ru1 H100 36.1(14)
C202 Ru2 C201 89.8(2)
C202 Ru2 C200 88.7(2)
C201 Ru2 C200 86.8(2)
C202 Ru2 N1 167.19(19)
C201 Ru2 N1 101.6(2)
C200 Ru2 N1 97.77(18)
C202 Ru2 Ru3 102.04(17)
C201 Ru2 Ru3 70.74(16)
C200 Ru2 Ru3 154.84(14)
N1 Ru2 Ru3 76.60(10)
C202 Ru2 Ru1 117.14(17)
C201 Ru2 Ru1 126.21(16)
C200 Ru2 Ru1 135.19(15)
N1 Ru2 Ru1 51.04(10)
Ru3 Ru2 Ru1 59.041(17)
C202 Ru2 Ru5 128.82(17)
C201 Ru2 Ru5 109.33(16)
C200 Ru2 Ru5 47.76(15)
N1 Ru2 Ru5 52.83(10)
Ru3 Ru2 Ru5 128.91(2)
Ru1 Ru2 Ru5 89.53(3)
C202 Ru2 Ru6 94.88(17)
C201 Ru2 Ru6 169.77(15)
C200 Ru2 Ru6 84.22(14)
N1 Ru2 Ru6 74.89(11)
Ru3 Ru2 Ru6 116.93(2)
Ru1 Ru2 Ru6 59.15(2)
Ru5 Ru2 Ru6 60.78(2)
C202 Ru2 H100 82.1(14)
C201 Ru2 H100 157.3(14)
C200 Ru2 H100 114.0(14)
N1 Ru2 H100 85.2(14)
Ru3 Ru2 H100 90.2(14)
Ru1 Ru2 H100 43.9(14)
Ru5 Ru2 H100 92.1(14)
Ru6 Ru2 H100 32.9(14)
C303 Ru3 C302 92.7(2)
C303 Ru3 C301 90.5(3)
C302 Ru3 C301 96.4(2)
C303 Ru3 N2 167.1(2)
C302 Ru3 N2 95.2(2)
C301 Ru3 N2 98.7(2)
C303 Ru3 Ru1 85.21(18)
C302 Ru3 Ru1 92.11(16)
C301 Ru3 Ru1 170.64(17)
N2 Ru3 Ru1 84.32(10)
C303 Ru3 Ru2 84.52(18)
C302 Ru3 Ru2 152.67(16)
C301 Ru3 Ru2 110.76(17)
N2 Ru3 Ru2 83.81(10)
Ru1 Ru3 Ru2 60.577(18)
C402 Ru4 C401 87.6(3)
C402 Ru4 C400 88.0(2)
C401 Ru4 C400 99.9(2)
C402 Ru4 N1 172.7(2)
C401 Ru4 N1 98.1(2)
C400 Ru4 N1 95.42(18)
C402 Ru4 C100 76.2(2)
C401 Ru4 C100 123.0(2)
C400 Ru4 C100 132.9(2)
N1 Ru4 C100 96.81(17)
C402 Ru4 Ru5 126.27(19)
C401 Ru4 Ru5 128.04(18)
C400 Ru4 Ru5 51.63(16)
N1 Ru4 Ru5 52.96(10)
C100 Ru4 Ru5 104.41(14)
C402 Ru4 Ru1 124.39(18)
C401 Ru4 Ru1 102.38(18)
C400 Ru4 Ru1 140.94(16)
N1 Ru4 Ru1 50.03(10)
C100 Ru4 Ru1 52.30(14)
Ru5 Ru4 Ru1 89.53(3)
C402 Ru4 Ru6 98.59(18)
C401 Ru4 Ru6 160.80(18)
C400 Ru4 Ru6 98.47(16)
N1 Ru4 Ru6 74.60(10)
C100 Ru4 Ru6 42.94(14)
Ru5 Ru4 Ru6 61.64(2)
Ru1 Ru4 Ru6 59.17(2)
C502 Ru5 C501 89.0(2)
C502 Ru5 C200 87.8(2)
C501 Ru5 C200 91.2(2)
C502 Ru5 C400 84.7(2)
C501 Ru5 C400 88.1(2)
C200 Ru5 C400 172.5(2)
C502 Ru5 N1 166.41(19)
C501 Ru5 N1 103.74(19)
C200 Ru5 N1 96.51(17)
C400 Ru5 N1 90.90(18)
C502 Ru5 Ru4 116.89(16)
C501 Ru5 Ru4 119.72(16)
C200 Ru5 Ru4 138.82(15)
C400 Ru5 Ru4 46.68(15)
N1 Ru5 Ru4 52.58(10)
C502 Ru5 Ru2 128.72(18)
C501 Ru5 Ru2 114.41(16)
C200 Ru5 Ru2 49.28(15)
C400 Ru5 Ru2 137.34(15)
N1 Ru5 Ru2 50.00(10)
Ru4 Ru5 Ru2 91.13(3)
C502 Ru5 Ru6 93.01(17)
C501 Ru5 Ru6 176.51(16)
C200 Ru5 Ru6 86.04(14)
C400 Ru5 Ru6 94.93(15)
N1 Ru5 Ru6 74.50(10)
Ru4 Ru5 Ru6 61.74(2)
Ru2 Ru5 Ru6 62.130(16)
C100 Ru6 C13 85.3(2)
C100 Ru6 C14 86.5(3)
C13 Ru6 C14 37.4(2)
C100 Ru6 C11 145.4(2)
C13 Ru6 C11 61.4(2)
C14 Ru6 C11 61.8(2)
C100 Ru6 C15 119.6(3)
C13 Ru6 C15 61.1(2)
C14 Ru6 C15 36.2(2)
C11 Ru6 C15 37.3(2)
C100 Ru6 C12 117.5(2)
C13 Ru6 C12 36.6(2)
C14 Ru6 C12 61.7(2)
C11 Ru6 C12 36.7(2)
C15 Ru6 C12 61.3(2)
C100 Ru6 Ru1 54.96(17)
C13 Ru6 Ru1 137.86(18)
C14 Ru6 Ru1 117.56(18)
C11 Ru6 Ru1 151.05(17)
C15 Ru6 Ru1 123.46(17)
C12 Ru6 Ru1 172.03(18)
C100 Ru6 Ru5 112.61(17)
C13 Ru6 Ru5 125.64(18)
C14 Ru6 Ru5 155.58(18)
C11 Ru6 Ru5 95.45(17)
C15 Ru6 Ru5 127.82(19)
C12 Ru6 Ru5 94.97(16)
Ru1 Ru6 Ru5 86.542(18)
C100 Ru6 Ru4 56.21(16)
C13 Ru6 Ru4 112.92(17)
C14 Ru6 Ru4 137.85(19)
C11 Ru6 Ru4 143.23(18)
C15 Ru6 Ru4 173.74(18)
C12 Ru6 Ru4 115.53(17)
Ru1 Ru6 Ru4 59.023(19)
Ru5 Ru6 Ru4 56.616(14)
C100 Ru6 Ru2 112.47(17)
C13 Ru6 Ru2 160.15(17)
C14 Ru6 Ru2 131.06(18)
C11 Ru6 Ru2 99.42(17)
C15 Ru6 Ru2 100.87(17)
C12 Ru6 Ru2 129.31(18)
Ru1 Ru6 Ru2 57.769(18)
Ru5 Ru6 Ru2 57.087(16)
Ru4 Ru6 Ru2 85.29(3)
C100 Ru6 H100 90.5(16)
C13 Ru6 H100 140.6(15)
C14 Ru6 H100 103.3(15)
C11 Ru6 H100 108.9(16)
C15 Ru6 H100 87.9(15)
C12 Ru6 H100 145.4(16)
Ru1 Ru6 H100 42.1(15)
Ru5 Ru6 H100 92.1(15)
Ru4 Ru6 H100 96.6(15)
Ru2 Ru6 H100 36.6(15)

loop_
_geom_bond_atom_site_label_1
_geom_bond_atom_site_label_2
_geom_bond_distance
C1 N2 1.380(6)
C1 C2 1.391(7)
C1 N1 1.395(6)
C2 C3 1.357(7)
C2 H2 0.9300
C3 C4 1.375(7)
C3 H3 0.9300
C4 C5 1.378(7)
C4 H4 0.9300
C5 N2 1.370(6)
C5 C6 1.485(7)
C6 H6A 0.9600
C6 H6B 0.9600
C6 H6C 0.9600
C11 C12 1.395(9)
C11 C15 1.415(9)
C11 Ru6 2.210(6)
C11 H11 0.9800
C12 C13 1.389(9)
C12 Ru6 2.226(6)
C12 H12 0.9800
C13 C14 1.414(9)
C13 Ru6 2.202(5)
C13 H13 0.9800
C14 C15 1.375(9)
C14 Ru6 2.207(6)
C14 H14 0.9800
C15 Ru6 2.217(6)
C15 H15 0.9800
C100 O100 1.168(6)
C100 Ru6 1.971(6)
C100 Ru1 2.309(6)
C100 Ru4 2.405(6)
C101 O101 1.130(6)
C101 Ru1 1.882(6)
C102 O102 1.131(7)
C102 Ru1 1.877(6)
C200 O200 1.156(6)
C200 Ru5 2.048(6)
C200 Ru2 2.097(5)
C201 O201 1.143(6)
C201 Ru2 1.893(6)
C202 O202 1.137(6)
C202 Ru2 1.873(6)
C301 O301 1.126(6)
C301 Ru3 1.926(6)
C302 O302 1.134(7)
C302 Ru3 1.888(6)
C303 O303 1.131(7)
C303 Ru3 1.872(6)
C400 O400 1.166(6)
C400 Ru4 1.991(6)
C400 Ru5 2.146(5)
C401 O401 1.129(7)
C401 Ru4 1.911(7)
C402 O402 1.139(7)
C402 Ru4 1.856(6)
C501 O501 1.133(6)
C501 Ru5 1.909(6)
C502 O502 1.139(6)
C502 Ru5 1.867(6)
N1 Ru2 2.157(4)
N1 Ru1 2.176(4)
N1 Ru4 2.233(4)
N1 Ru5 2.244(4)
N2 Ru3 2.195(4)
Ru1 Ru3 2.7002(7)
Ru1 Ru2 2.7426(7)
Ru1 Ru4 2.7792(8)
Ru1 Ru6 2.7834(9)
Ru1 H100 1.91(5)
Ru2 Ru3 2.7374(8)
Ru2 Ru5 2.7454(7)
Ru2 Ru6 2.8910(7)
Ru2 H100 1.84(4)
Ru4 Ru5 2.7083(7)
Ru4 Ru6 2.8570(8)
Ru5 Ru6 2.8543(9)
Ru6 H100 1.67(4)
